data_1573106
loop_
_publ_author_name
'Wu, Weikang'
'Rajeshkumar, Thayalan'
'Zhu, Shan'
'Chai, Fuxiang'
'Hong, Dongjing'
'Huang, Zeming'
'Yuan, Qingbing'
'Maron, Laurent'
'Wang, Shaowu'

_publ_section_title
;
 Rare-earth metal complexes bearing electrophilic and nucleophilic carbon
 centres and their unique reactivity patterns towards pyridine
 derivatives.
;
_journal_issue 48
_journal_name_full 'Chemical science'
_journal_page_first 20315
_journal_page_last 20327
_journal_paper_doi 10.1039/d4sc04197f
_journal_volume 15
_journal_year 2024
_chemical_formula_moiety 'C62 H79 N8 Y'
_chemical_formula_sum 'C62 H79 N8 Y'
_chemical_formula_weight 1025.24
_space_group_crystal_system triclinic
_space_group_IT_number 2
_space_group_name_Hall '-P 1'
_space_group_name_H-M_alt 'P -1'
_atom_sites_solution_hydrogens geom
_atom_sites_solution_primary iterative
_audit_creation_date 2024-04-16
_audit_creation_method
;
Olex2 1.5
(compiled 2023.08.24 svn.re1ec1418 for OlexSys, GUI svn.r6817)
;
_audit_update_record
;
2024-05-29 deposited with the CCDC.	2024-11-12 downloaded from the CCDC.
;
_cell_angle_alpha 83.749(2)
_cell_angle_beta 71.645(2)
_cell_angle_gamma 69.345(2)
_cell_formula_units_Z 2
_cell_length_a 13.210(2)
_cell_length_b 13.311(2)
_cell_length_c 18.771(3)
_cell_measurement_reflns_used 9917
_cell_measurement_temperature 300
_cell_measurement_theta_max 25.84
_cell_measurement_theta_min 2.29
_cell_volume 2931.4(8)
_computing_molecular_graphics 'Olex2 1.5 (Dolomanov et al., 2009)'
_computing_publication_material 'Olex2 1.5 (Dolomanov et al., 2009)'
_computing_structure_refinement 'SHELXL 2018/3 (Sheldrick, 2015)'
_computing_structure_solution 'olex2.solve 1.5 (Bourhis et al., 2015)'
_diffrn_ambient_temperature 300
_diffrn_measured_fraction_theta_full 0.998
_diffrn_measured_fraction_theta_max 0.987
_diffrn_measurement_device_type 'Bruker APEX-II CCD'
_diffrn_measurement_method '\f and \w scans'
_diffrn_radiation_type MoK\a
_diffrn_radiation_wavelength 0.71073
_diffrn_reflns_av_R_equivalents 0.0467
_diffrn_reflns_av_unetI/netI 0.0678
_diffrn_reflns_Laue_measured_fraction_full 0.998
_diffrn_reflns_Laue_measured_fraction_max 0.987
_diffrn_reflns_limit_h_max 17
_diffrn_reflns_limit_h_min -16
_diffrn_reflns_limit_k_max 17
_diffrn_reflns_limit_k_min -17
_diffrn_reflns_limit_l_max 24
_diffrn_reflns_limit_l_min -24
_diffrn_reflns_number 33972
_diffrn_reflns_point_group_measured_fraction_full 0.998
_diffrn_reflns_point_group_measured_fraction_max 0.987
_diffrn_reflns_theta_full 25.242
_diffrn_reflns_theta_max 27.433
_diffrn_reflns_theta_min 1.143
_diffrn_standards_number 0
_exptl_absorpt_coefficient_mu 1.038
_exptl_absorpt_correction_T_max 0.814
_exptl_absorpt_correction_T_min 0.418
_exptl_absorpt_correction_type multi-scan
_exptl_crystal_colour 'clear light yellow'
_exptl_crystal_colour_lustre clear
_exptl_crystal_colour_modifier light
_exptl_crystal_colour_primary yellow
_exptl_crystal_density_diffrn 1.161
_exptl_crystal_description block
_exptl_crystal_F_000 1092
_exptl_crystal_size_max 0.21
_exptl_crystal_size_mid 0.20
_exptl_crystal_size_min 0.19
_refine_diff_density_max 0.342
_refine_diff_density_min -0.522
_refine_diff_density_rms 0.051
_refine_ls_extinction_method none
_refine_ls_goodness_of_fit_ref 1.034
_refine_ls_hydrogen_treatment constr
_refine_ls_matrix_type full
_refine_ls_number_parameters 851
_refine_ls_number_reflns 13204
_refine_ls_number_restraints 795
_refine_ls_restrained_S_all 1.046
_refine_ls_R_factor_all 0.0848
_refine_ls_R_factor_gt 0.0489
_refine_ls_shift/su_max 0.002
_refine_ls_shift/su_mean 0.000
_refine_ls_structure_factor_coef Fsqd
_refine_ls_weighting_details 'w=1/[\s^2^(Fo^2^)+(0.0642P)^2^+0.1374P] where P=(Fo^2^+2Fc^2^)/3'
_refine_ls_weighting_scheme calc
_refine_ls_wR_factor_gt 0.1159
_refine_ls_wR_factor_ref 0.1281
_reflns_Friedel_coverage 0.000
_reflns_number_gt 9185
_reflns_number_total 13204
_reflns_threshold_expression 'I > 2\s(I)'
_cod_data_source_file d4sc04197f4.cif
_cod_data_source_block 6d
_cod_depositor_comments 'Adding full bibliography for 1573095--1573138.cif.'
_cod_original_cell_volume 2931.5(8)
_cod_database_code 1573106
_shelx_shelxl_version_number 2018/3
_shelx_space_group_comment
;
The symmetry employed for this shelxl refinement is uniquely defined
by the following loop, which should always be used as a source of
symmetry information in preference to the above space-group names.
They are only intended as comments.
;
_shelx_estimated_absorpt_t_max 0.827
_shelx_estimated_absorpt_t_min 0.811
_olex2_refinement_description
;
1. Fixed Uiso
 At 1.2 times of:
  All C(H) groups, All C(H,H) groups, All C(H,H,H,H) groups
 At 1.5 times of:
  All C(H,H,H) groups
2. Restrained distances
 C38A-C37 \\sim C38-C37
 with sigma of 0.02
 N5A-C38A \\sim N5-C38 \\sim N5A-C43A \\sim N5-C43 \\sim N5-C39 \\sim N5A-C39A
 with sigma of 0.02
 N2A-C10A \\sim N2-C15 \\sim N2A-C15A \\sim N2-C10 \\sim N2A-C11A \\sim N2-C11
 with sigma of 0.02
 C9-C10 \\sim C9-C10A
 with sigma of 0.02
 Y1-N8A \\sim Y1-N8
 with sigma of 0.02
 Y1-N7A \\sim Y1-N7
 with sigma of 0.02
3. Restrained planarity
 C57, C61, C60, C58, N7, C59, N8, C62, Y1
 with sigma of 0.1
 C57A, C61A, C60A, C58A, C59A, Y1, N7A, N8A, C62A
 with sigma of 0.1
4. Uiso/Uaniso restraints and constraints
C37 \\sim N5 \\sim C38 \\sim C39 \\sim C40 \\sim C41 \\sim C42 \\sim C43 \\sim
N5A \\sim C38A \\sim C39A \\sim C40A \\sim C41A \\sim C42A \\sim C43A: within
2A with sigma of 0.01 and sigma for terminal atoms of 0.02 within 2A
C9 \\sim N2 \\sim C10 \\sim C11 \\sim C12 \\sim C13 \\sim C14 \\sim C15 \\sim
N2A \\sim C10A \\sim C11A \\sim C12A \\sim C13A \\sim C14A \\sim C15A: within
2A with sigma of 0.01 and sigma for terminal atoms of 0.02 within 2A
N7 \\sim N8 \\sim C57 \\sim C58 \\sim C59 \\sim C60 \\sim C61 \\sim C62 \\sim
N7A \\sim N8A \\sim C57A \\sim C58A \\sim C59A \\sim C60A \\sim C61A \\sim C62A
\\sim Y1: within 2A with sigma of 0.01 and sigma for terminal atoms of 0.02
within 2A
5. Same fragment restrains
{C37, N5A, C38A, C39A, C40A, C41A, C42A, C43A} sigma for 1-2: 0.02, 1-3: 0.04
as in
{C37, N5, C38, C39, C40, C41, C42, C43}
{C9, N2A, C10A, C11A, C12A, C13A, C14A, C15A} sigma for 1-2: 0.02, 1-3: 0.04
as in
{C9, N2, C10, C11, C12, C13, C14, C15}
{Y1, N7A, N8A, C57A, C58A, C59A, C60A, C61A, C62A} sigma for 1-2: 0.02, 1-3:
0.04
as in
{Y1, N7, N8, C57, C58, C59, C60, C61, C62}
6. Others
 Sof(H37C)=Sof(H37D)=Sof(N5A)=Sof(C38A)=Sof(H38C)=Sof(H38D)=Sof(C39A)=
 Sof(H39C)=Sof(H39D)=Sof(C40A)=Sof(H40C)=Sof(H40D)=Sof(C41A)=Sof(H41C)=
 Sof(H41D)=Sof(C42A)=Sof(H42C)=Sof(H42D)=Sof(C43A)=Sof(H43C)=Sof(H43D)=1-FVAR(1)
 Sof(H37A)=Sof(H37B)=Sof(N5)=Sof(C38)=Sof(H38A)=Sof(H38B)=Sof(C39)=Sof(H39A)=
 Sof(H39B)=Sof(C40)=Sof(H40A)=Sof(H40B)=Sof(C41)=Sof(H41A)=Sof(H41B)=Sof(C42)=
 Sof(H42A)=Sof(H42B)=Sof(C43)=Sof(H43A)=Sof(H43B)=FVAR(1)
 Sof(H9BC)=Sof(H9BD)=Sof(N2A)=Sof(C10A)=Sof(H10C)=Sof(H10D)=Sof(C11A)=
 Sof(H11C)=Sof(H11D)=Sof(C12A)=Sof(H12C)=Sof(H12D)=Sof(C13A)=Sof(H13C)=
 Sof(H13D)=Sof(C14A)=Sof(H14C)=Sof(H14D)=Sof(C15A)=Sof(H15C)=Sof(H15D)=1-FVAR(2)
 Sof(H9AA)=Sof(H9AB)=Sof(N2)=Sof(C10)=Sof(H10A)=Sof(H10B)=Sof(C11)=Sof(H11A)=
 Sof(H11B)=Sof(C12)=Sof(H12A)=Sof(H12B)=Sof(C13)=Sof(H13A)=Sof(H13B)=Sof(C14)=
 Sof(H14A)=Sof(H14B)=Sof(C15)=Sof(H15A)=Sof(H15B)=FVAR(2)
 Sof(N7A)=Sof(N8A)=Sof(C57A)=Sof(H57A)=Sof(C58A)=Sof(H58A)=Sof(C59A)=Sof(H59A)=
 Sof(C60A)=Sof(H60A)=Sof(C61A)=Sof(C62A)=Sof(H62D)=Sof(H62E)=Sof(H62F)=1-FVAR(3)
 Sof(N7)=Sof(N8)=Sof(C57)=Sof(H57)=Sof(C58)=Sof(H58)=Sof(C59)=Sof(H59)=
 Sof(C60)=Sof(H60)=Sof(C61)=Sof(C62)=Sof(H62A)=Sof(H62B)=Sof(H62C)=FVAR(3)
7.a Ternary CH refined with riding coordinates:
 C23(H23), C26(H26), C51(H51), C54(H54)
7.b Secondary CH2 refined with riding coordinates:
 C9(H9AA,H9AB), C9(H9BC,H9BD), C10(H10A,H10B), C11(H11A,H11B), C12(H12A,H12B),
 C13(H13A,H13B), C14(H14A,H14B), C15(H15A,H15B), C37(H37A,H37B), C37(H37C,H37D),
  C38(H38A,H38B), C39(H39A,H39B), C40(H40A,H40B), C41(H41A,H41B), C42(H42A,
 H42B), C43(H43A,H43B), C10A(H10C,H10D), C11A(H11C,H11D), C12A(H12C,H12D),
 C13A(H13C,H13D), C14A(H14C,H14D), C15A(H15C,H15D), C38A(H38C,H38D), C39A(H39C,
 H39D), C40A(H40C,H40D), C41A(H41C,H41D), C42A(H42C,H42D), C43A(H43C,H43D)
7.c Aromatic/amide H refined with riding coordinates:
 C57(H57), C58(H58), C59(H59), C60(H60), C4(H4), C5(H5), C6(H6), C7(H7),
 C16(H16), C19(H19), C20(H20), C21(H21), C32(H32), C33(H33), C34(H34), C35(H35),
  C44(H44), C47(H47), C48(H48), C49(H49), C57A(H57A), C58A(H58A), C59A(H59A),
 C60A(H60A)
7.d Idealised Me refined as rotating group:
 C62(H62A,H62B,H62C), C24(H24A,H24B,H24C), C25(H25A,H25B,H25C), C27(H27A,H27B,
 H27C), C28(H28A,H28B,H28C), C52(H52A,H52B,H52C), C53(H53A,H53B,H53C), C55(H55A,
 H55B,H55C), C56(H56A,H56B,H56C), C62A(H62D,H62E,H62F)
;
_olex2_submission_special_instructions 'No special instructions were received'

loop_
_space_group_symop_operation_xyz
'x, y, z'
'-x, -y, -z'

loop_
_atom_site_label
_atom_site_type_symbol
_atom_site_fract_x
_atom_site_fract_y
_atom_site_fract_z
_atom_site_U_iso_or_equiv
_atom_site_adp_type
_atom_site_occupancy
_atom_site_site_symmetry_order
_atom_site_calc_flag
_atom_site_refinement_flags_posn
_atom_site_refinement_flags_adp
_atom_site_refinement_flags_occupancy
_atom_site_disorder_assembly
_atom_site_disorder_group
Y1 Y 0.72339(2) 0.66709(2) 0.23896(2) 0.03614(9) Uani 1 1 d D . . . .
N7 N 0.5904(15) 0.5720(14) 0.2978(9) 0.062(3) Uani 0.411(15) 1 d D U P A 1
N8 N 0.7306(16) 0.5128(13) 0.1912(10) 0.055(3) Uani 0.411(15) 1 d D U P A 1
C57 C 0.5036(12) 0.5635(12) 0.3563(8) 0.079(3) Uani 0.411(15) 1 d D U P A 1
H57 H 0.470113 0.616178 0.393393 0.094 Uiso 0.411(15) 1 calc R U P A 1
C58 C 0.4622(11) 0.4804(11) 0.3637(9) 0.085(3) Uani 0.411(15) 1 d D U P A 1
H58 H 0.402754 0.474700 0.404744 0.101 Uiso 0.411(15) 1 calc R U P A 1
C59 C 0.5151(12) 0.4058(11) 0.3060(10) 0.087(3) Uani 0.411(15) 1 d D U P A 1
H59 H 0.487891 0.349373 0.308926 0.105 Uiso 0.411(15) 1 calc R U P A 1
C60 C 0.6046(12) 0.4085(10) 0.2447(9) 0.075(2) Uani 0.411(15) 1 d D U P A 1
H60 H 0.637733 0.356586 0.207131 0.091 Uiso 0.411(15) 1 calc R U P A 1
C61 C 0.6430(11) 0.4958(9) 0.2427(8) 0.057(2) Uani 0.411(15) 1 d D U P A 1
C62 C 0.7922(16) 0.4400(17) 0.1257(10) 0.079(4) Uani 0.411(15) 1 d D U P A 1
H62A H 0.742343 0.445400 0.096660 0.118 Uiso 0.411(15) 1 calc R U P A 1
H62B H 0.818724 0.367501 0.142737 0.118 Uiso 0.411(15) 1 calc R U P A 1
H62C H 0.855690 0.459911 0.095223 0.118 Uiso 0.411(15) 1 calc R U P A 1
N1 N 0.79734(17) 0.61525(15) 0.41683(11) 0.0380(5) Uani 1 1 d . . . . .
N3 N 0.59875(17) 0.84261(15) 0.29576(11) 0.0369(5) Uani 1 1 d . . . . .
N4 N 0.68898(17) 0.82385(17) 0.06777(11) 0.0419(5) Uani 1 1 d . . . . .
N6 N 0.91929(16) 0.66230(15) 0.18845(11) 0.0349(5) Uani 1 1 d . . . . .
C1 C 0.7460(2) 0.67152(19) 0.36470(13) 0.0364(5) Uani 1 1 d . . . . .
C2 C 0.6687(2) 0.76881(19) 0.40016(13) 0.0375(6) Uani 1 1 d . . . . .
C3 C 0.6748(2) 0.7700(2) 0.47530(13) 0.0411(6) Uani 1 1 d . . . . .
C4 C 0.6231(3) 0.8436(2) 0.53419(15) 0.0575(8) Uani 1 1 d . . . . .
H4 H 0.568319 0.908921 0.529654 0.069 Uiso 1 1 calc R U . . .
C5 C 0.6536(3) 0.8189(3) 0.59869(17) 0.0667(9) Uani 1 1 d . . . . .
H5 H 0.619751 0.868229 0.637951 0.080 Uiso 1 1 calc R U . . .
C6 C 0.7344(3) 0.7211(3) 0.60664(16) 0.0631(9) Uani 1 1 d . . . . .
H6 H 0.753546 0.706115 0.651226 0.076 Uiso 1 1 calc R U . . .
C7 C 0.7867(2) 0.6461(2) 0.54987(15) 0.0502(7) Uani 1 1 d . . . . .
H7 H 0.840273 0.580538 0.555378 0.060 Uiso 1 1 calc R U . . .
C8 C 0.7565(2) 0.67193(19) 0.48412(13) 0.0387(6) Uani 1 1 d . . . . .
C9 C 0.8790(2) 0.50666(19) 0.40428(15) 0.0453(6) Uani 1 1 d D U . . .
H9AA H 0.916431 0.488559 0.443183 0.054 Uiso 0.595(13) 1 calc R U P B 1
H9AB H 0.936260 0.503458 0.356331 0.054 Uiso 0.595(13) 1 calc R U P B 1
H9BC H 0.931409 0.495174 0.433183 0.054 Uiso 0.405(13) 1 calc R U P B 2
H9BD H 0.922094 0.496591 0.351582 0.054 Uiso 0.405(13) 1 calc R U P B 2
N2 N 0.9006(11) 0.3161(7) 0.3916(8) 0.0586(18) Uani 0.595(13) 1 d D U P B 1
C10 C 0.8219(8) 0.4255(6) 0.4048(6) 0.0575(19) Uani 0.595(13) 1 d D U P B 1
H10A H 0.765060 0.428860 0.452953 0.069 Uiso 0.595(13) 1 calc R U P B 1
H10B H 0.783467 0.444834 0.366411 0.069 Uiso 0.595(13) 1 calc R U P B 1
C11 C 0.9389(10) 0.2676(9) 0.4551(6) 0.074(2) Uani 0.595(13) 1 d D U P B 1
H11A H 0.874183 0.264675 0.496848 0.089 Uiso 0.595(13) 1 calc R U P B 1
H11B H 0.973106 0.312101 0.470200 0.089 Uiso 0.595(13) 1 calc R U P B 1
C12 C 1.0242(9) 0.1552(8) 0.4384(6) 0.077(2) Uani 0.595(13) 1 d D U P B 1
H12A H 1.091743 0.157620 0.399101 0.092 Uiso 0.595(13) 1 calc R U P B 1
H12B H 1.045874 0.124701 0.482941 0.092 Uiso 0.595(13) 1 calc R U P B 1
C13 C 0.9725(11) 0.0874(9) 0.4138(7) 0.086(2) Uani 0.595(13) 1 d D U P B 1
H13A H 0.904127 0.085655 0.452528 0.103 Uiso 0.595(13) 1 calc R U P B 1
H13B H 1.025086 0.014492 0.404177 0.103 Uiso 0.595(13) 1 calc R U P B 1
C14 C 0.9440(9) 0.1384(6) 0.3409(5) 0.082(2) Uani 0.595(13) 1 d D U P B 1
H14A H 1.011445 0.144240 0.303159 0.098 Uiso 0.595(13) 1 calc R U P B 1
H14B H 0.914194 0.094545 0.320764 0.098 Uiso 0.595(13) 1 calc R U P B 1
C15 C 0.8552(8) 0.2498(6) 0.3623(7) 0.079(2) Uani 0.595(13) 1 d D U P B 1
H15A H 0.833317 0.283993 0.318499 0.094 Uiso 0.595(13) 1 calc R U P B 1
H15B H 0.788211 0.242912 0.399984 0.094 Uiso 0.595(13) 1 calc R U P B 1
C16 C 0.6001(2) 0.8504(2) 0.36376(14) 0.0398(6) Uani 1 1 d . . . . .
H16 H 0.553111 0.913518 0.390148 0.048 Uiso 1 1 calc R U . . .
C17 C 0.5264(2) 0.9335(2) 0.26552(14) 0.0402(6) Uani 1 1 d . . . . .
C18 C 0.5686(2) 1.0139(2) 0.22800(15) 0.0467(7) Uani 1 1 d . . . . .
C19 C 0.4965(3) 1.0983(2) 0.19779(17) 0.0635(9) Uani 1 1 d . . . . .
H19 H 0.522637 1.152534 0.172393 0.076 Uiso 1 1 calc R U . . .
C20 C 0.3893(3) 1.1042(3) 0.20413(18) 0.0705(10) Uani 1 1 d . . . . .
H20 H 0.343283 1.161996 0.183488 0.085 Uiso 1 1 calc R U . . .
C21 C 0.3490(3) 1.0253(3) 0.24086(18) 0.0673(10) Uani 1 1 d . . . . .
H21 H 0.275458 1.030175 0.244897 0.081 Uiso 1 1 calc R U . . .
C22 C 0.4167(2) 0.9365(2) 0.27282(16) 0.0514(7) Uani 1 1 d . . . . .
C23 C 0.6856(3) 1.0118(2) 0.22280(18) 0.0582(8) Uani 1 1 d . . . . .
H23 H 0.732202 0.936602 0.226016 0.070 Uiso 1 1 calc R U . . .
C24 C 0.6823(3) 1.0714(3) 0.2892(2) 0.0891(12) Uani 1 1 d . . . . .
H24A H 0.632908 1.144414 0.289617 0.134 Uiso 1 1 calc R U . . .
H24B H 0.757194 1.070160 0.284429 0.134 Uiso 1 1 calc R U . . .
H24C H 0.654584 1.036935 0.335130 0.134 Uiso 1 1 calc R U . . .
C25 C 0.7433(3) 1.0563(3) 0.1487(2) 0.0846(11) Uani 1 1 d . . . . .
H25A H 0.739042 1.022489 0.107569 0.127 Uiso 1 1 calc R U . . .
H25B H 0.821307 1.041911 0.144936 0.127 Uiso 1 1 calc R U . . .
H25C H 0.705792 1.132394 0.146960 0.127 Uiso 1 1 calc R U . . .
C26 C 0.3723(3) 0.8507(3) 0.3137(2) 0.0718(9) Uani 1 1 d . . . . .
H26 H 0.438048 0.785896 0.312067 0.086 Uiso 1 1 calc R U . . .
C27 C 0.2975(4) 0.8221(5) 0.2784(3) 0.139(2) Uani 1 1 d . . . . .
H27A H 0.228532 0.881705 0.283170 0.208 Uiso 1 1 calc R U . . .
H27B H 0.280065 0.760705 0.303376 0.208 Uiso 1 1 calc R U . . .
H27C H 0.336441 0.805676 0.226205 0.208 Uiso 1 1 calc R U . . .
C28 C 0.3123(4) 0.8806(4) 0.3957(2) 0.1114(15) Uani 1 1 d . . . . .
H28A H 0.363049 0.893765 0.417561 0.167 Uiso 1 1 calc R U . . .
H28B H 0.288653 0.822709 0.421754 0.167 Uiso 1 1 calc R U . . .
H28C H 0.247165 0.944137 0.399633 0.167 Uiso 1 1 calc R U . . .
C29 C 0.7437(2) 0.76533(19) 0.11754(13) 0.0385(6) Uani 1 1 d . . . . .
C30 C 0.8557(2) 0.76559(19) 0.08868(13) 0.0365(5) Uani 1 1 d . . . . .
C31 C 0.8679(2) 0.8265(2) 0.01995(14) 0.0427(6) Uani 1 1 d . . . . .
C32 C 0.9541(3) 0.8569(3) -0.03043(17) 0.0632(8) Uani 1 1 d . . . . .
H32 H 1.025841 0.834317 -0.024049 0.076 Uiso 1 1 calc R U . . .
C33 C 0.9317(3) 0.9215(3) -0.09037(19) 0.0802(11) Uani 1 1 d . . . . .
H33 H 0.989110 0.942375 -0.124296 0.096 Uiso 1 1 calc R U . . .
C34 C 0.8265(3) 0.9555(3) -0.10097(19) 0.0763(11) Uani 1 1 d . . . . .
H34 H 0.814523 0.998285 -0.142147 0.092 Uiso 1 1 calc R U . . .
C35 C 0.7384(3) 0.9276(2) -0.05205(17) 0.0588(8) Uani 1 1 d . . . . .
H35 H 0.667109 0.951127 -0.059095 0.071 Uiso 1 1 calc R U . . .
C36 C 0.7605(2) 0.8625(2) 0.00856(14) 0.0421(6) Uani 1 1 d . . . . .
C37 C 0.5720(2) 0.8391(3) 0.07502(17) 0.0586(8) Uani 1 1 d D U . . .
H37A H 0.545701 0.891413 0.038874 0.070 Uiso 0.525(5) 1 calc R U P C 1
H37B H 0.523866 0.864192 0.125067 0.070 Uiso 0.525(5) 1 calc R U P C 1
H37C H 0.541281 0.808574 0.122758 0.070 Uiso 0.475(5) 1 calc R U P C 2
H37D H 0.531113 0.915761 0.078178 0.070 Uiso 0.475(5) 1 calc R U P C 2
N5 N 0.4548(7) 0.7290(8) 0.0687(5) 0.0729(18) Uani 0.525(5) 1 d D U P C 1
C38 C 0.5694(5) 0.7261(6) 0.0596(5) 0.0804(18) Uani 0.525(5) 1 d D U P C 1
H38A H 0.616410 0.703231 0.008931 0.096 Uiso 0.525(5) 1 calc R U P C 1
H38B H 0.600865 0.673826 0.094032 0.096 Uiso 0.525(5) 1 calc R U P C 1
C39 C 0.4246(9) 0.7540(11) 0.0013(6) 0.097(2) Uani 0.525(5) 1 d D U P C 1
H39A H 0.476486 0.700155 -0.036283 0.116 Uiso 0.525(5) 1 calc R U P C 1
H39B H 0.431772 0.822844 -0.017034 0.116 Uiso 0.525(5) 1 calc R U P C 1
C40 C 0.3038(9) 0.7583(9) 0.0124(7) 0.110(2) Uani 0.525(5) 1 d D U P C 1
H40A H 0.251360 0.812934 0.049311 0.132 Uiso 0.525(5) 1 calc R U P C 1
H40B H 0.285537 0.777671 -0.034561 0.132 Uiso 0.525(5) 1 calc R U P C 1
C41 C 0.2917(9) 0.6574(10) 0.0368(7) 0.098(2) Uani 0.525(5) 1 d D U P C 1
H41A H 0.333594 0.605988 -0.003988 0.117 Uiso 0.525(5) 1 calc R U P C 1
H41B H 0.212387 0.664301 0.049699 0.117 Uiso 0.525(5) 1 calc R U P C 1
C42 C 0.3331(10) 0.6160(10) 0.1029(6) 0.109(3) Uani 0.525(5) 1 d D U P C 1
H42A H 0.337278 0.541642 0.111015 0.130 Uiso 0.525(5) 1 calc R U P C 1
H42B H 0.278688 0.656483 0.147032 0.130 Uiso 0.525(5) 1 calc R U P C 1
C43 C 0.4469(9) 0.6230(8) 0.0948(7) 0.099(2) Uani 0.525(5) 1 d D U P C 1
H43A H 0.461982 0.607946 0.142936 0.118 Uiso 0.525(5) 1 calc R U P C 1
H43B H 0.504512 0.568684 0.059517 0.118 Uiso 0.525(5) 1 calc R U P C 1
C44 C 0.9390(2) 0.71330(19) 0.12536(13) 0.0370(6) Uani 1 1 d . . . . .
H44 H 1.011836 0.715577 0.103100 0.044 Uiso 1 1 calc R U . . .
C45 C 1.0118(2) 0.6132(2) 0.21965(13) 0.0373(6) Uani 1 1 d . . . . .
C46 C 1.0778(2) 0.5051(2) 0.20328(14) 0.0449(6) Uani 1 1 d . . . . .
C47 C 1.1680(2) 0.4600(2) 0.23336(17) 0.0594(8) Uani 1 1 d . . . . .
H47 H 1.214035 0.388963 0.222305 0.071 Uiso 1 1 calc R U . . .
C48 C 1.1900(3) 0.5180(3) 0.27871(19) 0.0649(9) Uani 1 1 d . . . . .
H48 H 1.251194 0.486524 0.297659 0.078 Uiso 1 1 calc R U . . .
C49 C 1.1224(3) 0.6225(3) 0.29645(17) 0.0573(8) Uani 1 1 d . . . . .
H49 H 1.137387 0.660330 0.328467 0.069 Uiso 1 1 calc R U . . .
C50 C 1.0314(2) 0.6736(2) 0.26755(14) 0.0419(6) Uani 1 1 d . . . . .
C51 C 1.0519(3) 0.4395(2) 0.15441(17) 0.0587(8) Uani 1 1 d . . . . .
H51 H 0.972324 0.474803 0.156130 0.070 Uiso 1 1 calc R U . . .
C52 C 1.0648(4) 0.3258(3) 0.1820(3) 0.1084(15) Uani 1 1 d . . . . .
H52A H 1.143666 0.285444 0.174419 0.163 Uiso 1 1 calc R U . . .
H52B H 1.034487 0.292776 0.154642 0.163 Uiso 1 1 calc R U . . .
H52C H 1.024604 0.327052 0.234531 0.163 Uiso 1 1 calc R U . . .
C53 C 1.1216(4) 0.4392(4) 0.0738(2) 0.1189(17) Uani 1 1 d . . . . .
H53A H 1.114400 0.511696 0.057572 0.178 Uiso 1 1 calc R U . . .
H53B H 1.095293 0.406867 0.043167 0.178 Uiso 1 1 calc R U . . .
H53C H 1.199687 0.398959 0.069055 0.178 Uiso 1 1 calc R U . . .
C54 C 0.9594(2) 0.7897(2) 0.28584(15) 0.0480(7) Uani 1 1 d . . . . .
H54 H 0.885066 0.800137 0.280179 0.058 Uiso 1 1 calc R U . . .
C55 C 0.9401(3) 0.8213(3) 0.36606(17) 0.0677(9) Uani 1 1 d . . . . .
H55A H 0.918179 0.768334 0.400249 0.102 Uiso 1 1 calc R U . . .
H55B H 0.881142 0.889860 0.377751 0.102 Uiso 1 1 calc R U . . .
H55C H 1.008786 0.825678 0.370614 0.102 Uiso 1 1 calc R U . . .
C56 C 1.0103(3) 0.8642(2) 0.23022(18) 0.0659(9) Uani 1 1 d . . . . .
H56A H 1.086627 0.850174 0.230424 0.099 Uiso 1 1 calc R U . . .
H56B H 0.965928 0.937507 0.244481 0.099 Uiso 1 1 calc R U . . .
H56C H 1.010279 0.851841 0.180783 0.099 Uiso 1 1 calc R U . . .
N2A N 0.8909(16) 0.3203(10) 0.3969(13) 0.060(2) Uani 0.405(13) 1 d D U P B 2
C10A C 0.8163(12) 0.4273(9) 0.4280(8) 0.057(3) Uani 0.405(13) 1 d D U P B 2
H10C H 0.790889 0.423525 0.482333 0.068 Uiso 0.405(13) 1 calc R U P B 2
H10D H 0.750116 0.451133 0.410234 0.068 Uiso 0.405(13) 1 calc R U P B 2
C11A C 0.9661(12) 0.2684(13) 0.4425(10) 0.069(2) Uani 0.405(13) 1 d D U P B 2
H11C H 0.920895 0.260590 0.493347 0.083 Uiso 0.405(13) 1 calc R U P B 2
H11D H 1.008430 0.314100 0.444481 0.083 Uiso 0.405(13) 1 calc R U P B 2
C12A C 1.0489(12) 0.1588(13) 0.4127(10) 0.081(3) Uani 0.405(13) 1 d D U P B 2
H12C H 1.103172 0.168035 0.365993 0.098 Uiso 0.405(13) 1 calc R U P B 2
H12D H 1.090336 0.125151 0.448332 0.098 Uiso 0.405(13) 1 calc R U P B 2
C13A C 0.9936(15) 0.0865(13) 0.3993(12) 0.087(3) Uani 0.405(13) 1 d D U P B 2
H13C H 0.966911 0.051806 0.446074 0.105 Uiso 0.405(13) 1 calc R U P B 2
H13D H 1.049281 0.030891 0.364083 0.105 Uiso 0.405(13) 1 calc R U P B 2
C14A C 0.8955(12) 0.1434(9) 0.3688(9) 0.083(3) Uani 0.405(13) 1 d D U P B 2
H14C H 0.847733 0.099244 0.378980 0.100 Uiso 0.405(13) 1 calc R U P B 2
H14D H 0.925231 0.147677 0.314657 0.100 Uiso 0.405(13) 1 calc R U P B 2
C15A C 0.8213(10) 0.2552(8) 0.3981(9) 0.074(2) Uani 0.405(13) 1 d D U P B 2
H15C H 0.771621 0.288968 0.367326 0.088 Uiso 0.405(13) 1 calc R U P B 2
H15D H 0.774591 0.250924 0.449060 0.088 Uiso 0.405(13) 1 calc R U P B 2
N5A N 0.4508(8) 0.7582(8) 0.0514(6) 0.076(2) Uani 0.475(5) 1 d D U P C 2
C38A C 0.5454(6) 0.7967(7) 0.0187(4) 0.0712(17) Uani 0.475(5) 1 d D U P C 2
H38C H 0.611198 0.738076 -0.007420 0.085 Uiso 0.475(5) 1 calc R U P C 2
H38D H 0.526927 0.852185 -0.017710 0.085 Uiso 0.475(5) 1 calc R U P C 2
C39A C 0.3856(9) 0.7659(12) 0.0019(7) 0.097(2) Uani 0.475(5) 1 d D U P C 2
H39C H 0.432733 0.720855 -0.041764 0.116 Uiso 0.475(5) 1 calc R U P C 2
H39D H 0.360204 0.839450 -0.015167 0.116 Uiso 0.475(5) 1 calc R U P C 2
C40A C 0.2835(9) 0.7314(12) 0.0402(8) 0.109(3) Uani 0.475(5) 1 d D U P C 2
H40C H 0.231574 0.783167 0.079195 0.131 Uiso 0.475(5) 1 calc R U P C 2
H40D H 0.244837 0.732946 0.003748 0.131 Uiso 0.475(5) 1 calc R U P C 2
C41A C 0.3090(11) 0.6303(11) 0.0719(9) 0.107(3) Uani 0.475(5) 1 d D U P C 2
H41C H 0.346245 0.576534 0.032484 0.129 Uiso 0.475(5) 1 calc R U P C 2
H41D H 0.239376 0.619072 0.102303 0.129 Uiso 0.475(5) 1 calc R U P C 2
C42A C 0.3856(13) 0.6172(10) 0.1205(7) 0.115(3) Uani 0.475(5) 1 d D U P C 2
H42C H 0.414435 0.541974 0.133323 0.138 Uiso 0.475(5) 1 calc R U P C 2
H42D H 0.341430 0.657030 0.166866 0.138 Uiso 0.475(5) 1 calc R U P C 2
C43A C 0.4856(9) 0.6564(11) 0.0816(7) 0.102(3) Uani 0.475(5) 1 d D U P C 2
H43C H 0.524097 0.657758 0.117613 0.123 Uiso 0.475(5) 1 calc R U P C 2
H43D H 0.539157 0.606539 0.041908 0.123 Uiso 0.475(5) 1 calc R U P C 2
N7A N 0.5918(10) 0.5772(9) 0.3114(6) 0.0586(19) Uani 0.589(15) 1 d D U P A 2
N8A N 0.7104(11) 0.5149(9) 0.2000(7) 0.057(2) Uani 0.589(15) 1 d D U P A 2
C57A C 0.5175(8) 0.5688(9) 0.3784(6) 0.082(2) Uani 0.589(15) 1 d D U P A 2
H57A H 0.494543 0.621688 0.414273 0.098 Uiso 0.589(15) 1 calc R U P A 2
C58A C 0.4743(8) 0.4868(8) 0.3964(7) 0.095(3) Uani 0.589(15) 1 d D U P A 2
H58A H 0.423118 0.483569 0.443083 0.114 Uiso 0.589(15) 1 calc R U P A 2
C59A C 0.5092(8) 0.4099(8) 0.3431(7) 0.089(2) Uani 0.589(15) 1 d D U P A 2
H59A H 0.478856 0.354758 0.353292 0.107 Uiso 0.589(15) 1 calc R U P A 2
C60A C 0.5880(8) 0.4110(7) 0.2746(6) 0.075(2) Uani 0.589(15) 1 d D U P A 2
H60A H 0.611676 0.357591 0.238983 0.090 Uiso 0.589(15) 1 calc R U P A 2
C61A C 0.6320(7) 0.4978(6) 0.2604(6) 0.0559(18) Uani 0.589(15) 1 d D U P A 2
C62A C 0.7574(12) 0.4378(12) 0.1383(8) 0.091(4) Uani 0.589(15) 1 d D U P A 2
H62D H 0.811371 0.459515 0.097984 0.136 Uiso 0.589(15) 1 calc R U P A 2
H62E H 0.697403 0.435433 0.120740 0.136 Uiso 0.589(15) 1 calc R U P A 2
H62F H 0.794250 0.367931 0.155516 0.136 Uiso 0.589(15) 1 calc R U P A 2

loop_
_atom_site_aniso_label
_atom_site_aniso_U_11
_atom_site_aniso_U_22
_atom_site_aniso_U_33
_atom_site_aniso_U_23
_atom_site_aniso_U_13
_atom_site_aniso_U_12
Y1 0.03835(15) 0.03749(14) 0.03305(14) -0.00192(9) -0.01113(10) -0.01233(11)
N7 0.059(3) 0.057(4) 0.068(5) 0.001(4) -0.006(4) -0.029(3)
N8 0.061(5) 0.053(4) 0.054(4) -0.010(4) -0.009(4) -0.026(3)
C57 0.071(4) 0.076(4) 0.082(5) -0.002(4) -0.001(4) -0.036(3)
C58 0.076(4) 0.083(4) 0.092(5) -0.003(5) 0.003(4) -0.047(3)
C59 0.084(4) 0.078(4) 0.097(6) 0.001(5) -0.004(5) -0.046(3)
C60 0.077(4) 0.063(4) 0.088(5) -0.003(4) -0.008(4) -0.039(3)
C61 0.061(4) 0.050(3) 0.065(4) -0.003(3) -0.021(3) -0.024(3)
C62 0.085(9) 0.091(7) 0.074(7) -0.050(6) -0.015(6) -0.038(6)
N1 0.0435(12) 0.0314(11) 0.0373(11) 0.0028(9) -0.0150(10) -0.0085(9)
N3 0.0371(11) 0.0360(11) 0.0358(11) -0.0012(9) -0.0154(9) -0.0059(9)
N4 0.0376(12) 0.0484(13) 0.0416(12) -0.0006(10) -0.0188(10) -0.0103(10)
N6 0.0350(11) 0.0351(11) 0.0357(11) 0.0042(9) -0.0163(9) -0.0091(9)
C1 0.0390(14) 0.0343(13) 0.0356(13) 0.0012(10) -0.0106(11) -0.0129(11)
C2 0.0418(14) 0.0363(13) 0.0334(13) 0.0003(11) -0.0135(11) -0.0099(11)
C3 0.0495(15) 0.0372(14) 0.0343(13) 0.0012(11) -0.0141(12) -0.0109(12)
C4 0.076(2) 0.0444(16) 0.0438(16) -0.0063(13) -0.0226(15) -0.0050(15)
C5 0.098(3) 0.0567(19) 0.0435(17) -0.0076(14) -0.0292(17) -0.0151(19)
C6 0.096(3) 0.064(2) 0.0391(16) 0.0037(14) -0.0338(17) -0.0275(19)
C7 0.0646(18) 0.0422(15) 0.0451(16) 0.0102(13) -0.0256(14) -0.0145(14)
C8 0.0465(15) 0.0371(14) 0.0335(13) 0.0043(11) -0.0141(11) -0.0146(12)
C9 0.0482(15) 0.0338(14) 0.0461(15) 0.0026(11) -0.0132(12) -0.0062(12)
N2 0.070(3) 0.032(2) 0.080(3) 0.003(2) -0.035(3) -0.013(2)
C10 0.056(3) 0.039(3) 0.080(4) 0.000(3) -0.029(3) -0.011(2)
C11 0.085(4) 0.046(3) 0.083(4) 0.000(3) -0.029(3) -0.008(3)
C12 0.091(4) 0.047(3) 0.090(4) 0.002(3) -0.042(4) -0.006(3)
C13 0.090(4) 0.041(3) 0.119(5) 0.002(3) -0.030(4) -0.013(3)
C14 0.086(4) 0.052(3) 0.116(4) -0.024(3) -0.040(4) -0.018(3)
C15 0.081(4) 0.053(3) 0.110(4) -0.012(3) -0.045(4) -0.013(3)
C16 0.0416(14) 0.0351(14) 0.0385(14) -0.0061(11) -0.0112(11) -0.0068(11)
C17 0.0384(14) 0.0398(14) 0.0375(14) -0.0101(11) -0.0177(11) 0.0012(12)
C18 0.0542(17) 0.0373(14) 0.0438(15) -0.0037(12) -0.0206(13) -0.0032(13)
C19 0.074(2) 0.0503(18) 0.0529(18) 0.0061(14) -0.0275(16) 0.0004(16)
C20 0.071(2) 0.066(2) 0.059(2) -0.0037(17) -0.0368(18) 0.0121(18)
C21 0.0430(17) 0.087(2) 0.065(2) -0.0275(19) -0.0314(16) 0.0079(17)
C22 0.0422(16) 0.0593(18) 0.0488(16) -0.0162(14) -0.0173(13) -0.0046(14)
C23 0.0571(19) 0.0441(16) 0.076(2) 0.0063(15) -0.0266(16) -0.0155(14)
C24 0.091(3) 0.104(3) 0.100(3) 0.002(2) -0.046(2) -0.049(2)
C25 0.084(3) 0.075(2) 0.096(3) 0.010(2) -0.019(2) -0.036(2)
C26 0.0420(17) 0.081(2) 0.089(3) -0.011(2) -0.0147(17) -0.0182(17)
C27 0.117(4) 0.192(6) 0.155(5) -0.025(4) -0.038(3) -0.103(4)
C28 0.093(3) 0.131(4) 0.098(3) 0.022(3) -0.014(3) -0.043(3)
C29 0.0406(14) 0.0402(14) 0.0349(13) -0.0025(11) -0.0156(11) -0.0095(11)
C30 0.0373(14) 0.0394(14) 0.0344(13) 0.0040(11) -0.0157(11) -0.0116(11)
C31 0.0498(16) 0.0449(15) 0.0382(14) 0.0044(12) -0.0192(12) -0.0174(13)
C32 0.0604(19) 0.082(2) 0.0604(19) 0.0242(17) -0.0285(16) -0.0379(18)
C33 0.087(3) 0.105(3) 0.073(2) 0.051(2) -0.040(2) -0.061(2)
C34 0.105(3) 0.083(2) 0.065(2) 0.0454(19) -0.050(2) -0.053(2)
C35 0.069(2) 0.0582(18) 0.0600(19) 0.0171(15) -0.0410(17) -0.0199(16)
C36 0.0495(16) 0.0397(14) 0.0404(14) 0.0030(11) -0.0222(12) -0.0121(12)
C37 0.0414(16) 0.083(2) 0.0549(17) 0.0021(16) -0.0248(14) -0.0164(15)
N5 0.060(3) 0.093(4) 0.082(4) -0.008(3) -0.029(3) -0.036(3)
C38 0.057(3) 0.087(4) 0.106(4) -0.007(3) -0.034(3) -0.024(3)
C39 0.077(4) 0.120(4) 0.104(4) 0.021(3) -0.025(4) -0.055(4)
C40 0.084(4) 0.141(5) 0.121(5) 0.032(4) -0.047(4) -0.054(4)
C41 0.079(4) 0.124(5) 0.119(5) 0.012(5) -0.043(4) -0.060(4)
C42 0.086(4) 0.136(4) 0.126(5) 0.031(4) -0.041(4) -0.065(4)
C43 0.073(4) 0.124(4) 0.117(4) 0.015(4) -0.037(3) -0.051(4)
C44 0.0320(13) 0.0427(14) 0.0356(13) 0.0009(11) -0.0104(11) -0.0117(11)
C45 0.0354(13) 0.0433(14) 0.0345(13) 0.0125(11) -0.0142(11) -0.0151(12)
C46 0.0418(15) 0.0443(15) 0.0413(15) 0.0066(12) -0.0121(12) -0.0080(13)
C47 0.0484(17) 0.0507(18) 0.066(2) 0.0124(15) -0.0221(15) 0.0002(14)
C48 0.0553(19) 0.069(2) 0.076(2) 0.0271(18) -0.0422(17) -0.0149(17)
C49 0.064(2) 0.066(2) 0.0607(19) 0.0188(16) -0.0392(16) -0.0317(17)
C50 0.0446(15) 0.0456(15) 0.0431(15) 0.0156(12) -0.0219(12) -0.0208(13)
C51 0.0597(19) 0.0447(17) 0.0625(19) -0.0074(14) -0.0199(16) -0.0030(14)
C52 0.160(4) 0.066(3) 0.118(4) 0.006(2) -0.064(3) -0.043(3)
C53 0.154(4) 0.132(4) 0.067(3) -0.033(3) -0.005(3) -0.058(4)
C54 0.0508(16) 0.0490(16) 0.0542(17) 0.0036(13) -0.0233(14) -0.0229(14)
C55 0.087(2) 0.072(2) 0.058(2) -0.0022(16) -0.0222(18) -0.042(2)
C56 0.085(2) 0.0526(18) 0.069(2) 0.0162(16) -0.0301(18) -0.0317(18)
N2A 0.068(4) 0.037(3) 0.081(4) 0.000(3) -0.037(3) -0.014(3)
C10A 0.057(4) 0.037(3) 0.072(5) 0.007(4) -0.023(4) -0.008(3)
C11A 0.071(4) 0.048(4) 0.092(4) -0.005(4) -0.041(4) -0.009(4)
C12A 0.083(5) 0.046(4) 0.108(5) -0.002(4) -0.033(4) -0.009(4)
C13A 0.088(5) 0.045(4) 0.120(5) -0.005(4) -0.031(5) -0.011(4)
C14A 0.087(5) 0.051(4) 0.118(5) -0.013(4) -0.041(4) -0.017(4)
C15A 0.078(4) 0.048(3) 0.102(5) -0.008(4) -0.043(4) -0.014(3)
N5A 0.061(3) 0.104(4) 0.079(4) -0.004(3) -0.027(3) -0.039(3)
C38A 0.060(3) 0.109(4) 0.058(3) -0.001(3) -0.021(3) -0.043(3)
C39A 0.056(4) 0.125(4) 0.107(4) 0.024(4) -0.021(4) -0.037(4)
C40A 0.070(4) 0.141(5) 0.122(5) 0.033(4) -0.023(4) -0.058(4)
C41A 0.087(4) 0.133(4) 0.122(5) 0.025(5) -0.039(4) -0.062(4)
C42A 0.091(5) 0.133(5) 0.123(5) 0.022(4) -0.028(5) -0.050(5)
C43A 0.078(4) 0.119(5) 0.107(4) 0.011(4) -0.026(4) -0.036(4)
N7A 0.056(3) 0.058(3) 0.062(4) -0.005(3) -0.007(3) -0.027(2)
N8A 0.068(5) 0.054(3) 0.056(4) -0.014(3) -0.018(3) -0.025(3)
C57A 0.069(3) 0.080(3) 0.084(5) -0.002(4) 0.004(4) -0.033(3)
C58A 0.083(3) 0.094(4) 0.094(5) 0.005(4) 0.007(4) -0.045(3)
C59A 0.086(4) 0.077(3) 0.099(5) 0.004(4) 0.003(4) -0.049(3)
C60A 0.079(4) 0.062(3) 0.085(5) -0.007(3) -0.006(4) -0.040(3)
C61A 0.057(3) 0.052(3) 0.065(4) 0.004(3) -0.019(3) -0.026(2)
C62A 0.095(8) 0.090(5) 0.086(6) -0.031(5) -0.007(5) -0.040(5)

loop_
_atom_type_symbol
_atom_type_description
_atom_type_scat_dispersion_real
_atom_type_scat_dispersion_imag
_atom_type_scat_source
C C 0.0033 0.0016 'International Tables Vol C Tables 4.2.6.8 and 6.1.1.4'
H H 0.0000 0.0000 'International Tables Vol C Tables 4.2.6.8 and 6.1.1.4'
N N 0.0061 0.0033 'International Tables Vol C Tables 4.2.6.8 and 6.1.1.4'
Y Y -2.7962 3.5667 'International Tables Vol C Tables 4.2.6.8 and 6.1.1.4'

loop_
_geom_angle_atom_site_label_1
_geom_angle_atom_site_label_2
_geom_angle_atom_site_label_3
_geom_angle
_geom_angle_site_symmetry_1
_geom_angle_site_symmetry_3
_geom_angle_publ_flag
N7 Y1 C61 28.9(3) . . ?
N7 Y1 N3 96.0(4) . . ?
N7 Y1 C1 87.0(4) . . ?
N7 Y1 C29 128.1(5) . . ?
N8 Y1 N7 56.5(4) . . ?
N8 Y1 C61 27.6(3) . . ?
N8 Y1 N3 145.1(5) . . ?
N8 Y1 N6 102.3(4) . . ?
N8 Y1 C1 121.6(6) . . ?
N8 Y1 C29 95.3(5) . . ?
N3 Y1 C61 122.2(3) . . ?
N3 Y1 C1 72.23(7) . . ?
N3 Y1 C29 85.41(7) . . ?
N3 Y1 C61A 118.2(2) . . ?
N6 Y1 N7 148.6(5) . . ?
N6 Y1 C61 126.7(3) . . ?
N6 Y1 N3 110.93(7) . . ?
N6 Y1 C1 86.31(7) . . ?
N6 Y1 C29 71.73(7) . . ?
N6 Y1 C61A 130.1(2) . . ?
C1 Y1 C61 105.9(3) . . ?
C1 Y1 C29 140.67(8) . . ?
C1 Y1 C61A 100.1(2) . . ?
C29 Y1 C61 113.4(3) . . ?
C29 Y1 C61A 119.0(2) . . ?
N7A Y1 N3 92.9(3) . . ?
N7A Y1 N6 147.8(4) . . ?
N7A Y1 C1 80.5(3) . . ?
N7A Y1 C29 133.8(4) . . ?
N7A Y1 C61A 28.22(19) . . ?
N8A Y1 N3 139.3(3) . . ?
N8A Y1 N6 108.6(3) . . ?
N8A Y1 C1 119.7(4) . . ?
N8A Y1 C29 98.4(4) . . ?
N8A Y1 N7A 55.7(3) . . ?
N8A Y1 C61A 27.5(2) . . ?
C57 N7 Y1 148.0(10) . . ?
C57 N7 C61 120.6(10) . . ?
C61 N7 Y1 91.2(6) . . ?
C61 N8 Y1 99.1(7) . . ?
C61 N8 C62 119.2(11) . . ?
C62 N8 Y1 141.5(10) . . ?
N7 C57 H57 118.6 . . ?
N7 C57 C58 122.8(11) . . ?
C58 C57 H57 118.6 . . ?
C57 C58 H58 122.3 . . ?
C57 C58 C59 115.5(10) . . ?
C59 C58 H58 122.3 . . ?
C58 C59 H59 117.5 . . ?
C60 C59 C58 125.1(11) . . ?
C60 C59 H59 117.4 . . ?
C59 C60 H60 122.3 . . ?
C59 C60 C61 115.4(10) . . ?
C61 C60 H60 122.3 . . ?
N7 C61 Y1 59.9(5) . . ?
N7 C61 C60 120.6(10) . . ?
N8 C61 Y1 53.3(6) . . ?
N8 C61 N7 113.1(9) . . ?
N8 C61 C60 126.3(10) . . ?
C60 C61 Y1 178.9(5) . . ?
N8 C62 H62A 109.5 . . ?
N8 C62 H62B 109.5 . . ?
N8 C62 H62C 109.5 . . ?
H62A C62 H62B 109.5 . . ?
H62A C62 H62C 109.5 . . ?
H62B C62 H62C 109.5 . . ?
C1 N1 C8 111.76(19) . . ?
C1 N1 C9 123.4(2) . . ?
C8 N1 C9 124.7(2) . . ?
C16 N3 Y1 112.32(15) . . ?
C16 N3 C17 117.7(2) . . ?
C17 N3 Y1 130.00(14) . . ?
C29 N4 C36 111.9(2) . . ?
C29 N4 C37 123.2(2) . . ?
C36 N4 C37 124.8(2) . . ?
C44 N6 Y1 113.51(15) . . ?
C44 N6 C45 117.6(2) . . ?
C45 N6 Y1 128.85(14) . . ?
N1 C1 Y1 145.85(17) . . ?
N1 C1 C2 105.6(2) . . ?
C2 C1 Y1 108.30(15) . . ?
C1 C2 C3 109.3(2) . . ?
C1 C2 C16 122.9(2) . . ?
C16 C2 C3 127.8(2) . . ?
C4 C3 C2 135.1(2) . . ?
C4 C3 C8 119.0(2) . . ?
C8 C3 C2 105.9(2) . . ?
C3 C4 H4 120.4 . . ?
C5 C4 C3 119.2(3) . . ?
C5 C4 H4 120.4 . . ?
C4 C5 H5 119.5 . . ?
C4 C5 C6 121.1(3) . . ?
C6 C5 H5 119.5 . . ?
C5 C6 H6 119.4 . . ?
C7 C6 C5 121.3(3) . . ?
C7 C6 H6 119.4 . . ?
C6 C7 H7 121.2 . . ?
C6 C7 C8 117.6(3) . . ?
C8 C7 H7 121.2 . . ?
N1 C8 C3 107.4(2) . . ?
C7 C8 N1 130.6(2) . . ?
C7 C8 C3 121.9(2) . . ?
N1 C9 H9AA 109.4 . . ?
N1 C9 H9AB 109.4 . . ?
N1 C9 H9BC 109.9 . . ?
N1 C9 H9BD 109.9 . . ?
N1 C9 C10 111.3(4) . . ?
N1 C9 C10A 109.0(6) . . ?
H9AA C9 H9AB 108.0 . . ?
H9BC C9 H9BD 108.3 . . ?
C10 C9 H9AA 109.4 . . ?
C10 C9 H9AB 109.4 . . ?
C10A C9 H9BC 109.9 . . ?
C10A C9 H9BD 109.9 . . ?
C10 N2 C15 111.0(7) . . ?
C11 N2 C10 114.0(10) . . ?
C11 N2 C15 112.4(9) . . ?
C9 C10 H10A 108.9 . . ?
C9 C10 H10B 108.9 . . ?
N2 C10 C9 113.2(7) . . ?
N2 C10 H10A 108.9 . . ?
N2 C10 H10B 108.9 . . ?
H10A C10 H10B 107.8 . . ?
N2 C11 H11A 109.1 . . ?
N2 C11 H11B 109.1 . . ?
N2 C11 C12 112.6(8) . . ?
H11A C11 H11B 107.8 . . ?
C12 C11 H11A 109.1 . . ?
C12 C11 H11B 109.1 . . ?
C11 C12 H12A 109.9 . . ?
C11 C12 H12B 109.9 . . ?
H12A C12 H12B 108.3 . . ?
C13 C12 C11 109.0(7) . . ?
C13 C12 H12A 109.9 . . ?
C13 C12 H12B 109.9 . . ?
C12 C13 H13A 110.3 . . ?
C12 C13 H13B 110.3 . . ?
C12 C13 C14 107.1(8) . . ?
H13A C13 H13B 108.5 . . ?
C14 C13 H13A 110.3 . . ?
C14 C13 H13B 110.3 . . ?
C13 C14 H14A 110.4 . . ?
C13 C14 H14B 110.4 . . ?
H14A C14 H14B 108.6 . . ?
C15 C14 C13 106.8(7) . . ?
C15 C14 H14A 110.4 . . ?
C15 C14 H14B 110.4 . . ?
N2 C15 C14 110.3(6) . . ?
N2 C15 H15A 109.6 . . ?
N2 C15 H15B 109.6 . . ?
C14 C15 H15A 109.6 . . ?
C14 C15 H15B 109.6 . . ?
H15A C15 H15B 108.1 . . ?
N3 C16 C2 124.0(2) . . ?
N3 C16 H16 118.0 . . ?
C2 C16 H16 118.0 . . ?
C18 C17 N3 119.5(2) . . ?
C22 C17 N3 118.4(2) . . ?
C22 C17 C18 122.1(2) . . ?
C17 C18 C23 121.7(2) . . ?
C19 C18 C17 117.3(3) . . ?
C19 C18 C23 121.0(3) . . ?
C18 C19 H19 118.9 . . ?
C20 C19 C18 122.2(3) . . ?
C20 C19 H19 118.9 . . ?
C19 C20 H20 120.0 . . ?
C19 C20 C21 120.0(3) . . ?
C21 C20 H20 120.0 . . ?
C20 C21 H21 119.3 . . ?
C20 C21 C22 121.4(3) . . ?
C22 C21 H21 119.3 . . ?
C17 C22 C21 117.0(3) . . ?
C17 C22 C26 121.6(3) . . ?
C21 C22 C26 121.4(3) . . ?
C18 C23 H23 107.4 . . ?
C18 C23 C24 110.7(3) . . ?
C18 C23 C25 113.2(3) . . ?
C24 C23 H23 107.4 . . ?
C24 C23 C25 110.4(3) . . ?
C25 C23 H23 107.4 . . ?
C23 C24 H24A 109.5 . . ?
C23 C24 H24B 109.5 . . ?
C23 C24 H24C 109.5 . . ?
H24A C24 H24B 109.5 . . ?
H24A C24 H24C 109.5 . . ?
H24B C24 H24C 109.5 . . ?
C23 C25 H25A 109.5 . . ?
C23 C25 H25B 109.5 . . ?
C23 C25 H25C 109.5 . . ?
H25A C25 H25B 109.5 . . ?
H25A C25 H25C 109.5 . . ?
H25B C25 H25C 109.5 . . ?
C22 C26 H26 107.0 . . ?
C22 C26 C27 113.9(3) . . ?
C22 C26 C28 110.6(3) . . ?
C27 C26 H26 107.0 . . ?
C28 C26 H26 107.0 . . ?
C28 C26 C27 111.1(3) . . ?
C26 C27 H27A 109.5 . . ?
C26 C27 H27B 109.5 . . ?
C26 C27 H27C 109.5 . . ?
H27A C27 H27B 109.5 . . ?
H27A C27 H27C 109.5 . . ?
H27B C27 H27C 109.5 . . ?
C26 C28 H28A 109.5 . . ?
C26 C28 H28B 109.5 . . ?
C26 C28 H28C 109.5 . . ?
H28A C28 H28B 109.5 . . ?
H28A C28 H28C 109.5 . . ?
H28B C28 H28C 109.5 . . ?
N4 C29 Y1 145.58(18) . . ?
N4 C29 C30 105.5(2) . . ?
C30 C29 Y1 108.88(15) . . ?
C29 C30 C31 109.7(2) . . ?
C29 C30 C44 122.3(2) . . ?
C44 C30 C31 127.9(2) . . ?
C32 C31 C30 135.6(2) . . ?
C32 C31 C36 118.9(2) . . ?
C36 C31 C30 105.4(2) . . ?
C31 C32 H32 120.6 . . ?
C33 C32 C31 118.8(3) . . ?
C33 C32 H32 120.6 . . ?
C32 C33 H33 119.2 . . ?
C34 C33 C32 121.5(3) . . ?
C34 C33 H33 119.2 . . ?
C33 C34 H34 119.3 . . ?
C33 C34 C35 121.5(3) . . ?
C35 C34 H34 119.3 . . ?
C34 C35 H35 121.4 . . ?
C34 C35 C36 117.3(3) . . ?
C36 C35 H35 121.4 . . ?
N4 C36 C31 107.5(2) . . ?
C35 C36 N4 130.5(2) . . ?
C35 C36 C31 122.0(3) . . ?
N4 C37 H37A 110.5 . . ?
N4 C37 H37B 110.5 . . ?
N4 C37 H37C 107.4 . . ?
N4 C37 H37D 107.4 . . ?
N4 C37 C38 106.2(3) . . ?
H37A C37 H37B 108.7 . . ?
H37C C37 H37D 106.9 . . ?
C38 C37 H37A 110.5 . . ?
C38 C37 H37B 110.5 . . ?
C38A C37 N4 119.8(4) . . ?
C38A C37 H37C 107.4 . . ?
C38A C37 H37D 107.4 . . ?
C38 N5 C43 108.4(8) . . ?
C39 N5 C38 112.9(8) . . ?
C39 N5 C43 108.8(8) . . ?
C37 C38 H38A 109.3 . . ?
C37 C38 H38B 109.3 . . ?
N5 C38 C37 111.8(6) . . ?
N5 C38 H38A 109.3 . . ?
N5 C38 H38B 109.3 . . ?
H38A C38 H38B 107.9 . . ?
N5 C39 H39A 109.2 . . ?
N5 C39 H39B 109.2 . . ?
N5 C39 C40 112.0(9) . . ?
H39A C39 H39B 107.9 . . ?
C40 C39 H39A 109.2 . . ?
C40 C39 H39B 109.2 . . ?
C39 C40 H40A 109.6 . . ?
C39 C40 H40B 109.6 . . ?
H40A C40 H40B 108.1 . . ?
C41 C40 C39 110.5(9) . . ?
C41 C40 H40A 109.6 . . ?
C41 C40 H40B 109.6 . . ?
C40 C41 H41A 109.1 . . ?
C40 C41 H41B 109.1 . . ?
C40 C41 C42 112.3(9) . . ?
H41A C41 H41B 107.9 . . ?
C42 C41 H41A 109.1 . . ?
C42 C41 H41B 109.1 . . ?
C41 C42 H42A 108.8 . . ?
C41 C42 H42B 108.8 . . ?
C41 C42 C43 113.6(8) . . ?
H42A C42 H42B 107.7 . . ?
C43 C42 H42A 108.8 . . ?
C43 C42 H42B 108.8 . . ?
N5 C43 C42 112.7(8) . . ?
N5 C43 H43A 109.1 . . ?
N5 C43 H43B 109.1 . . ?
C42 C43 H43A 109.1 . . ?
C42 C43 H43B 109.1 . . ?
H43A C43 H43B 107.8 . . ?
N6 C44 C30 123.5(2) . . ?
N6 C44 H44 118.3 . . ?
C30 C44 H44 118.3 . . ?
C46 C45 N6 119.0(2) . . ?
C46 C45 C50 121.8(2) . . ?
C50 C45 N6 119.2(2) . . ?
C45 C46 C51 121.1(2) . . ?
C47 C46 C45 117.8(3) . . ?
C47 C46 C51 121.1(3) . . ?
C46 C47 H47 119.3 . . ?
C48 C47 C46 121.3(3) . . ?
C48 C47 H47 119.3 . . ?
C47 C48 H48 119.8 . . ?
C47 C48 C49 120.3(3) . . ?
C49 C48 H48 119.8 . . ?
C48 C49 H49 119.2 . . ?
C48 C49 C50 121.6(3) . . ?
C50 C49 H49 119.2 . . ?
C45 C50 C54 121.7(2) . . ?
C49 C50 C45 117.2(3) . . ?
C49 C50 C54 121.1(2) . . ?
C46 C51 H51 107.0 . . ?
C52 C51 C46 113.5(3) . . ?
C52 C51 H51 107.0 . . ?
C53 C51 C46 111.4(3) . . ?
C53 C51 H51 107.0 . . ?
C53 C51 C52 110.5(3) . . ?
C51 C52 H52A 109.5 . . ?
C51 C52 H52B 109.5 . . ?
C51 C52 H52C 109.5 . . ?
H52A C52 H52B 109.5 . . ?
H52A C52 H52C 109.5 . . ?
H52B C52 H52C 109.5 . . ?
C51 C53 H53A 109.5 . . ?
C51 C53 H53B 109.5 . . ?
C51 C53 H53C 109.5 . . ?
H53A C53 H53B 109.5 . . ?
H53A C53 H53C 109.5 . . ?
H53B C53 H53C 109.5 . . ?
C50 C54 H54 107.4 . . ?
C50 C54 C55 113.5(2) . . ?
C50 C54 C56 110.7(2) . . ?
C55 C54 H54 107.4 . . ?
C56 C54 H54 107.4 . . ?
C56 C54 C55 110.0(2) . . ?
C54 C55 H55A 109.5 . . ?
C54 C55 H55B 109.5 . . ?
C54 C55 H55C 109.5 . . ?
H55A C55 H55B 109.5 . . ?
H55A C55 H55C 109.5 . . ?
H55B C55 H55C 109.5 . . ?
C54 C56 H56A 109.5 . . ?
C54 C56 H56B 109.5 . . ?
C54 C56 H56C 109.5 . . ?
H56A C56 H56B 109.5 . . ?
H56A C56 H56C 109.5 . . ?
H56B C56 H56C 109.5 . . ?
C11A N2A C10A 109.5(13) . . ?
C11A N2A C15A 109.2(13) . . ?
C15A N2A C10A 109.0(12) . . ?
C9 C10A H10C 109.6 . . ?
C9 C10A H10D 109.6 . . ?
N2A C10A C9 110.1(10) . . ?
N2A C10A H10C 109.6 . . ?
N2A C10A H10D 109.6 . . ?
H10C C10A H10D 108.1 . . ?
N2A C11A H11C 109.0 . . ?
N2A C11A H11D 109.0 . . ?
N2A C11A C12A 112.9(12) . . ?
H11C C11A H11D 107.8 . . ?
C12A C11A H11C 109.0 . . ?
C12A C11A H11D 109.0 . . ?
C11A C12A H12C 108.9 . . ?
C11A C12A H12D 108.9 . . ?
H12C C12A H12D 107.7 . . ?
C13A C12A C11A 113.4(11) . . ?
C13A C12A H12C 108.9 . . ?
C13A C12A H12D 108.9 . . ?
C12A C13A H13C 108.9 . . ?
C12A C13A H13D 108.9 . . ?
C12A C13A C14A 113.3(12) . . ?
H13C C13A H13D 107.7 . . ?
C14A C13A H13C 108.9 . . ?
C14A C13A H13D 108.9 . . ?
C13A C14A H14C 108.0 . . ?
C13A C14A H14D 108.0 . . ?
C13A C14A C15A 117.3(11) . . ?
H14C C14A H14D 107.2 . . ?
C15A C14A H14C 108.0 . . ?
C15A C14A H14D 108.0 . . ?
N2A C15A C14A 110.5(9) . . ?
N2A C15A H15C 109.6 . . ?
N2A C15A H15D 109.6 . . ?
C14A C15A H15C 109.6 . . ?
C14A C15A H15D 109.6 . . ?
H15C C15A H15D 108.1 . . ?
C39A N5A C38A 113.5(9) . . ?
C43A N5A C38A 111.1(9) . . ?
C43A N5A C39A 113.2(10) . . ?
C37 C38A N5A 111.5(6) . . ?
C37 C38A H38C 109.3 . . ?
C37 C38A H38D 109.3 . . ?
N5A C38A H38C 109.3 . . ?
N5A C38A H38D 109.3 . . ?
H38C C38A H38D 108.0 . . ?
N5A C39A H39C 109.3 . . ?
N5A C39A H39D 109.3 . . ?
N5A C39A C40A 111.4(10) . . ?
H39C C39A H39D 108.0 . . ?
C40A C39A H39C 109.3 . . ?
C40A C39A H39D 109.3 . . ?
C39A C40A H40C 108.6 . . ?
C39A C40A H40D 108.6 . . ?
H40C C40A H40D 107.6 . . ?
C41A C40A C39A 114.5(10) . . ?
C41A C40A H40C 108.6 . . ?
C41A C40A H40D 108.6 . . ?
C40A C41A H41C 109.4 . . ?
C40A C41A H41D 109.4 . . ?
C40A C41A C42A 111.2(11) . . ?
H41C C41A H41D 108.0 . . ?
C42A C41A H41C 109.4 . . ?
C42A C41A H41D 109.4 . . ?
C41A C42A H42C 109.1 . . ?
C41A C42A H42D 109.1 . . ?
C41A C42A C43A 112.7(10) . . ?
H42C C42A H42D 107.8 . . ?
C43A C42A H42C 109.1 . . ?
C43A C42A H42D 109.1 . . ?
N5A C43A C42A 111.8(9) . . ?
N5A C43A H43C 109.2 . . ?
N5A C43A H43D 109.2 . . ?
C42A C43A H43C 109.2 . . ?
C42A C43A H43D 109.2 . . ?
H43C C43A H43D 107.9 . . ?
C57A N7A Y1 146.5(7) . . ?
C61A N7A Y1 93.2(4) . . ?
C61A N7A C57A 119.2(7) . . ?
C61A N8A Y1 99.6(5) . . ?
C61A N8A C62A 117.3(8) . . ?
C62A N8A Y1 143.1(8) . . ?
N7A C57A H57A 118.2 . . ?
N7A C57A C58A 123.6(8) . . ?
C58A C57A H57A 118.2 . . ?
C57A C58A H58A 121.4 . . ?
C59A C58A C57A 117.2(7) . . ?
C59A C58A H58A 121.4 . . ?
C58A C59A H59A 118.8 . . ?
C58A C59A C60A 122.3(7) . . ?
C60A C59A H59A 118.8 . . ?
C59A C60A H60A 121.3 . . ?
C59A C60A C61A 117.3(7) . . ?
C61A C60A H60A 121.3 . . ?
N7A C61A Y1 58.6(4) . . ?
N7A C61A C60A 120.0(7) . . ?
N8A C61A Y1 52.9(4) . . ?
N8A C61A N7A 111.4(6) . . ?
N8A C61A C60A 128.6(7) . . ?
C60A C61A Y1 177.0(4) . . ?
N8A C62A H62D 109.5 . . ?
N8A C62A H62E 109.5 . . ?
N8A C62A H62F 109.5 . . ?
H62D C62A H62E 109.5 . . ?
H62D C62A H62F 109.5 . . ?
H62E C62A H62F 109.5 . . ?

loop_
_geom_bond_atom_site_label_1
_geom_bond_atom_site_label_2
_geom_bond_distance
_geom_bond_site_symmetry_2
_geom_bond_publ_flag
Y1 N7 2.440(10) . ?
Y1 N8 2.289(11) . ?
Y1 C61 2.821(10) . ?
Y1 N3 2.455(2) . ?
Y1 N6 2.440(2) . ?
Y1 C1 2.480(2) . ?
Y1 C29 2.488(2) . ?
Y1 N7A 2.435(7) . ?
Y1 N8A 2.305(7) . ?
Y1 C61A 2.849(7) . ?
N7 C57 1.343(11) . ?
N7 C61 1.364(11) . ?
N8 C61 1.325(11) . ?
N8 C62 1.478(11) . ?
C57 H57 0.9300 . ?
C57 C58 1.373(12) . ?
C58 H58 0.9300 . ?
C58 C59 1.385(13) . ?
C59 H59 0.9300 . ?
C59 C60 1.374(12) . ?
C60 H60 0.9300 . ?
C60 C61 1.415(11) . ?
C62 H62A 0.9600 . ?
C62 H62B 0.9600 . ?
C62 H62C 0.9600 . ?
N1 C1 1.371(3) . ?
N1 C8 1.395(3) . ?
N1 C9 1.457(3) . ?
N3 C16 1.298(3) . ?
N3 C17 1.440(3) . ?
N4 C29 1.368(3) . ?
N4 C36 1.397(3) . ?
N4 C37 1.449(3) . ?
N6 C44 1.299(3) . ?
N6 C45 1.437(3) . ?
C1 C2 1.410(3) . ?
C2 C3 1.440(3) . ?
C2 C16 1.415(3) . ?
C3 C4 1.392(4) . ?
C3 C8 1.403(3) . ?
C4 H4 0.9300 . ?
C4 C5 1.365(4) . ?
C5 H5 0.9300 . ?
C5 C6 1.391(4) . ?
C6 H6 0.9300 . ?
C6 C7 1.375(4) . ?
C7 H7 0.9300 . ?
C7 C8 1.386(3) . ?
C9 H9AA 0.9700 . ?
C9 H9AB 0.9700 . ?
C9 H9BC 0.9700 . ?
C9 H9BD 0.9700 . ?
C9 C10 1.518(8) . ?
C9 C10A 1.511(11) . ?
N2 C10 1.454(8) . ?
N2 C11 1.442(10) . ?
N2 C15 1.459(8) . ?
C10 H10A 0.9700 . ?
C10 H10B 0.9700 . ?
C11 H11A 0.9700 . ?
C11 H11B 0.9700 . ?
C11 C12 1.515(8) . ?
C12 H12A 0.9700 . ?
C12 H12B 0.9700 . ?
C12 C13 1.490(9) . ?
C13 H13A 0.9700 . ?
C13 H13B 0.9700 . ?
C13 C14 1.556(11) . ?
C14 H14A 0.9700 . ?
C14 H14B 0.9700 . ?
C14 C15 1.531(8) . ?
C15 H15A 0.9700 . ?
C15 H15B 0.9700 . ?
C16 H16 0.9300 . ?
C17 C18 1.400(4) . ?
C17 C22 1.399(4) . ?
C18 C19 1.392(4) . ?
C18 C23 1.509(4) . ?
C19 H19 0.9300 . ?
C19 C20 1.357(5) . ?
C20 H20 0.9300 . ?
C20 C21 1.367(5) . ?
C21 H21 0.9300 . ?
C21 C22 1.412(4) . ?
C22 C26 1.496(4) . ?
C23 H23 0.9800 . ?
C23 C24 1.529(4) . ?
C23 C25 1.529(4) . ?
C24 H24A 0.9600 . ?
C24 H24B 0.9600 . ?
C24 H24C 0.9600 . ?
C25 H25A 0.9600 . ?
C25 H25B 0.9600 . ?
C25 H25C 0.9600 . ?
C26 H26 0.9800 . ?
C26 C27 1.515(5) . ?
C26 C28 1.515(5) . ?
C27 H27A 0.9600 . ?
C27 H27B 0.9600 . ?
C27 H27C 0.9600 . ?
C28 H28A 0.9600 . ?
C28 H28B 0.9600 . ?
C28 H28C 0.9600 . ?
C29 C30 1.408(3) . ?
C30 C31 1.442(3) . ?
C30 C44 1.415(3) . ?
C31 C32 1.386(4) . ?
C31 C36 1.406(3) . ?
C32 H32 0.9300 . ?
C32 C33 1.383(4) . ?
C33 H33 0.9300 . ?
C33 C34 1.373(5) . ?
C34 H34 0.9300 . ?
C34 C35 1.375(4) . ?
C35 H35 0.9300 . ?
C35 C36 1.395(3) . ?
C37 H37A 0.9700 . ?
C37 H37B 0.9700 . ?
C37 H37C 0.9700 . ?
C37 H37D 0.9700 . ?
C37 C38 1.577(7) . ?
C37 C38A 1.437(7) . ?
N5 C38 1.456(9) . ?
N5 C39 1.414(10) . ?
N5 C43 1.471(10) . ?
C38 H38A 0.9700 . ?
C38 H38B 0.9700 . ?
C39 H39A 0.9700 . ?
C39 H39B 0.9700 . ?
C39 C40 1.524(11) . ?
C40 H40A 0.9700 . ?
C40 H40B 0.9700 . ?
C40 C41 1.419(12) . ?
C41 H41A 0.9700 . ?
C41 H41B 0.9700 . ?
C41 C42 1.487(12) . ?
C42 H42A 0.9700 . ?
C42 H42B 0.9700 . ?
C42 C43 1.497(11) . ?
C43 H43A 0.9700 . ?
C43 H43B 0.9700 . ?
C44 H44 0.9300 . ?
C45 C46 1.403(4) . ?
C45 C50 1.404(3) . ?
C46 C47 1.395(4) . ?
C46 C51 1.518(4) . ?
C47 H47 0.9300 . ?
C47 C48 1.365(4) . ?
C48 H48 0.9300 . ?
C48 C49 1.372(4) . ?
C49 H49 0.9300 . ?
C49 C50 1.398(3) . ?
C50 C54 1.511(4) . ?
C51 H51 0.9800 . ?
C51 C52 1.513(5) . ?
C51 C53 1.504(5) . ?
C52 H52A 0.9600 . ?
C52 H52B 0.9600 . ?
C52 H52C 0.9600 . ?
C53 H53A 0.9600 . ?
C53 H53B 0.9600 . ?
C53 H53C 0.9600 . ?
C54 H54 0.9800 . ?
C54 C55 1.526(4) . ?
C54 C56 1.526(4) . ?
C55 H55A 0.9600 . ?
C55 H55B 0.9600 . ?
C55 H55C 0.9600 . ?
C56 H56A 0.9600 . ?
C56 H56B 0.9600 . ?
C56 H56C 0.9600 . ?
N2A C10A 1.473(11) . ?
N2A C11A 1.457(12) . ?
N2A C15A 1.462(12) . ?
C10A H10C 0.9700 . ?
C10A H10D 0.9700 . ?
C11A H11C 0.9700 . ?
C11A H11D 0.9700 . ?
C11A C12A 1.519(11) . ?
C12A H12C 0.9700 . ?
C12A H12D 0.9700 . ?
C12A C13A 1.479(12) . ?
C13A H13C 0.9700 . ?
C13A H13D 0.9700 . ?
C13A C14A 1.504(13) . ?
C14A H14C 0.9700 . ?
C14A H14D 0.9700 . ?
C14A C15A 1.513(11) . ?
C15A H15C 0.9700 . ?
C15A H15D 0.9700 . ?
N5A C38A 1.449(9) . ?
N5A C39A 1.427(10) . ?
N5A C43A 1.388(11) . ?
C38A H38C 0.9700 . ?
C38A H38D 0.9700 . ?
C39A H39C 0.9700 . ?
C39A H39D 0.9700 . ?
C39A C40A 1.516(11) . ?
C40A H40C 0.9700 . ?
C40A H40D 0.9700 . ?
C40A C41A 1.382(13) . ?
C41A H41C 0.9700 . ?
C41A H41D 0.9700 . ?
C41A C42A 1.519(13) . ?
C42A H42C 0.9700 . ?
C42A H42D 0.9700 . ?
C42A C43A 1.533(13) . ?
C43A H43C 0.9700 . ?
C43A H43D 0.9700 . ?
N7A C57A 1.352(8) . ?
N7A C61A 1.349(8) . ?
N8A C61A 1.334(8) . ?
N8A C62A 1.463(9) . ?
C57A H57A 0.9300 . ?
C57A C58A 1.367(9) . ?
C58A H58A 0.9300 . ?
C58A C59A 1.365(10) . ?
C59A H59A 0.9300 . ?
C59A C60A 1.379(9) . ?
C60A H60A 0.9300 . ?
C60A C61A 1.432(8) . ?
C62A H62D 0.9600 . ?
C62A H62E 0.9600 . ?
C62A H62F 0.9600 . ?

loop_
_geom_torsion_atom_site_label_1
_geom_torsion_atom_site_label_2
_geom_torsion_atom_site_label_3
_geom_torsion_atom_site_label_4
_geom_torsion
_geom_torsion_site_symmetry_1
_geom_torsion_site_symmetry_2
_geom_torsion_site_symmetry_3
_geom_torsion_site_symmetry_4
_geom_torsion_publ_flag
Y1 N7 C57 C58 -174(2) . . . . ?
Y1 N7 C61 N8 0.0(13) . . . . ?
Y1 N7 C61 C60 178.9(5) . . . . ?
Y1 N8 C61 N7 0.0(14) . . . . ?
Y1 N8 C61 C60 -178.8(6) . . . . ?
Y1 N3 C16 C2 2.2(3) . . . . ?
Y1 N3 C17 C18 -92.0(3) . . . . ?
Y1 N3 C17 C22 86.1(3) . . . . ?
Y1 N6 C44 C30 -0.8(3) . . . . ?
Y1 N6 C45 C46 87.7(3) . . . . ?
Y1 N6 C45 C50 -90.3(2) . . . . ?
Y1 C1 C2 C3 176.12(16) . . . . ?
Y1 C1 C2 C16 -5.2(3) . . . . ?
Y1 C29 C30 C31 -177.37(16) . . . . ?
Y1 C29 C30 C44 1.8(3) . . . . ?
Y1 N7A C57A C58A -167.9(13) . . . . ?
Y1 N7A C61A N8A -4.2(9) . . . . ?
Y1 N7A C61A C60A 176.9(4) . . . . ?
Y1 N8A C61A N7A 4.5(10) . . . . ?
Y1 N8A C61A C60A -176.7(5) . . . . ?
N7 C57 C58 C59 -0.8(18) . . . . ?
C57 N7 C61 Y1 -177(2) . . . . ?
C57 N7 C61 N8 -176.6(15) . . . . ?
C57 N7 C61 C60 2(2) . . . . ?
C57 C58 C59 C60 1.3(18) . . . . ?
C58 C59 C60 C61 0.0(15) . . . . ?
C59 C60 C61 N7 -1.8(13) . . . . ?
C59 C60 C61 N8 177.0(13) . . . . ?
C61 N7 C57 C58 -1(2) . . . . ?
C62 N8 C61 Y1 -177(2) . . . . ?
C62 N8 C61 N7 -176.7(16) . . . . ?
C62 N8 C61 C60 4(2) . . . . ?
N1 C1 C2 C3 0.1(3) . . . . ?
N1 C1 C2 C16 178.7(2) . . . . ?
N1 C9 C10 N2 179.3(7) . . . . ?
N1 C9 C10A N2A 164.0(10) . . . . ?
N3 C17 C18 C19 178.1(2) . . . . ?
N3 C17 C18 C23 -4.2(4) . . . . ?
N3 C17 C22 C21 -178.4(2) . . . . ?
N3 C17 C22 C26 2.6(4) . . . . ?
N4 C29 C30 C31 0.3(3) . . . . ?
N4 C29 C30 C44 179.5(2) . . . . ?
N4 C37 C38 N5 177.3(6) . . . . ?
N4 C37 C38A N5A 144.0(6) . . . . ?
N6 C45 C46 C47 179.1(2) . . . . ?
N6 C45 C46 C51 -0.9(4) . . . . ?
N6 C45 C50 C49 -179.9(2) . . . . ?
N6 C45 C50 C54 -1.4(3) . . . . ?
C1 N1 C8 C3 -0.2(3) . . . . ?
C1 N1 C8 C7 -178.3(3) . . . . ?
C1 N1 C9 C10 -71.4(5) . . . . ?
C1 N1 C9 C10A -88.2(7) . . . . ?
C1 C2 C3 C4 177.6(3) . . . . ?
C1 C2 C3 C8 -0.2(3) . . . . ?
C1 C2 C16 N3 2.3(4) . . . . ?
C2 C3 C4 C5 -177.2(3) . . . . ?
C2 C3 C8 N1 0.2(3) . . . . ?
C2 C3 C8 C7 178.6(2) . . . . ?
C3 C2 C16 N3 -179.3(2) . . . . ?
C3 C4 C5 C6 -0.7(5) . . . . ?
C4 C3 C8 N1 -178.0(2) . . . . ?
C4 C3 C8 C7 0.3(4) . . . . ?
C4 C5 C6 C7 0.2(5) . . . . ?
C5 C6 C7 C8 0.5(5) . . . . ?
C6 C7 C8 N1 177.1(3) . . . . ?
C6 C7 C8 C3 -0.8(4) . . . . ?
C8 N1 C1 Y1 -173.2(2) . . . . ?
C8 N1 C1 C2 0.0(3) . . . . ?
C8 N1 C9 C10 104.4(5) . . . . ?
C8 N1 C9 C10A 87.5(7) . . . . ?
C8 C3 C4 C5 0.4(4) . . . . ?
C9 N1 C1 Y1 3.0(4) . . . . ?
C9 N1 C1 C2 176.3(2) . . . . ?
C9 N1 C8 C3 -176.3(2) . . . . ?
C9 N1 C8 C7 5.5(4) . . . . ?
N2 C11 C12 C13 -57.7(12) . . . . ?
C10 N2 C11 C12 -177.8(8) . . . . ?
C10 N2 C15 C14 174.0(8) . . . . ?
C11 N2 C10 C9 75.3(12) . . . . ?
C11 N2 C15 C14 -57.0(13) . . . . ?
C11 C12 C13 C14 61.5(10) . . . . ?
C12 C13 C14 C15 -63.6(10) . . . . ?
C13 C14 C15 N2 60.8(11) . . . . ?
C15 N2 C10 C9 -156.6(9) . . . . ?
C15 N2 C11 C12 54.8(13) . . . . ?
C16 N3 C17 C18 88.9(3) . . . . ?
C16 N3 C17 C22 -93.0(3) . . . . ?
C16 C2 C3 C4 -1.0(5) . . . . ?
C16 C2 C3 C8 -178.8(2) . . . . ?
C17 N3 C16 C2 -178.5(2) . . . . ?
C17 C18 C19 C20 0.3(4) . . . . ?
C17 C18 C23 C24 -90.0(3) . . . . ?
C17 C18 C23 C25 145.4(3) . . . . ?
C17 C22 C26 C27 -142.5(3) . . . . ?
C17 C22 C26 C28 91.6(4) . . . . ?
C18 C17 C22 C21 -0.4(4) . . . . ?
C18 C17 C22 C26 -179.4(3) . . . . ?
C18 C19 C20 C21 -0.3(5) . . . . ?
C19 C18 C23 C24 87.7(3) . . . . ?
C19 C18 C23 C25 -37.0(4) . . . . ?
C19 C20 C21 C22 0.0(5) . . . . ?
C20 C21 C22 C17 0.4(4) . . . . ?
C20 C21 C22 C26 179.3(3) . . . . ?
C21 C22 C26 C27 38.6(4) . . . . ?
C21 C22 C26 C28 -87.3(4) . . . . ?
C22 C17 C18 C19 0.1(4) . . . . ?
C22 C17 C18 C23 177.8(3) . . . . ?
C23 C18 C19 C20 -177.5(3) . . . . ?
C29 N4 C36 C31 0.6(3) . . . . ?
C29 N4 C36 C35 -177.6(3) . . . . ?
C29 N4 C37 C38 -68.8(4) . . . . ?
C29 N4 C37 C38A -116.0(5) . . . . ?
C29 C30 C31 C32 177.3(3) . . . . ?
C29 C30 C31 C36 0.0(3) . . . . ?
C29 C30 C44 N6 -0.8(4) . . . . ?
C30 C31 C32 C33 -177.2(3) . . . . ?
C30 C31 C36 N4 -0.3(3) . . . . ?
C30 C31 C36 C35 178.0(3) . . . . ?
C31 C30 C44 N6 178.2(2) . . . . ?
C31 C32 C33 C34 -0.2(6) . . . . ?
C32 C31 C36 N4 -178.1(3) . . . . ?
C32 C31 C36 C35 0.3(4) . . . . ?
C32 C33 C34 C35 0.6(6) . . . . ?
C33 C34 C35 C36 -0.5(5) . . . . ?
C34 C35 C36 N4 178.1(3) . . . . ?
C34 C35 C36 C31 0.1(4) . . . . ?
C36 N4 C29 Y1 175.6(2) . . . . ?
C36 N4 C29 C30 -0.5(3) . . . . ?
C36 N4 C37 C38 108.5(4) . . . . ?
C36 N4 C37 C38A 61.3(6) . . . . ?
C36 C31 C32 C33 -0.2(5) . . . . ?
C37 N4 C29 Y1 -6.8(4) . . . . ?
C37 N4 C29 C30 177.1(2) . . . . ?
C37 N4 C36 C31 -177.0(2) . . . . ?
C37 N4 C36 C35 4.8(4) . . . . ?
N5 C39 C40 C41 -60.9(14) . . . . ?
C38 N5 C39 C40 -179.1(9) . . . . ?
C38 N5 C43 C42 -177.6(10) . . . . ?
C39 N5 C38 C37 90.3(10) . . . . ?
C39 N5 C43 C42 -54.5(13) . . . . ?
C39 C40 C41 C42 51.5(13) . . . . ?
C40 C41 C42 C43 -47.2(14) . . . . ?
C41 C42 C43 N5 48.0(15) . . . . ?
C43 N5 C38 C37 -149.1(8) . . . . ?
C43 N5 C39 C40 60.6(13) . . . . ?
C44 N6 C45 C46 -93.6(3) . . . . ?
C44 N6 C45 C50 88.5(3) . . . . ?
C44 C30 C31 C32 -1.9(5) . . . . ?
C44 C30 C31 C36 -179.1(2) . . . . ?
C45 N6 C44 C30 -179.7(2) . . . . ?
C45 C46 C47 C48 1.5(4) . . . . ?
C45 C46 C51 C52 -139.8(3) . . . . ?
C45 C46 C51 C53 94.7(4) . . . . ?
C45 C50 C54 C55 144.8(3) . . . . ?
C45 C50 C54 C56 -90.9(3) . . . . ?
C46 C45 C50 C49 2.2(4) . . . . ?
C46 C45 C50 C54 -179.3(2) . . . . ?
C46 C47 C48 C49 0.8(5) . . . . ?
C47 C46 C51 C52 40.2(4) . . . . ?
C47 C46 C51 C53 -85.2(4) . . . . ?
C47 C48 C49 C50 -1.7(5) . . . . ?
C48 C49 C50 C45 0.2(4) . . . . ?
C48 C49 C50 C54 -178.4(3) . . . . ?
C49 C50 C54 C55 -36.7(4) . . . . ?
C49 C50 C54 C56 87.6(3) . . . . ?
C50 C45 C46 C47 -3.0(4) . . . . ?
C50 C45 C46 C51 177.0(2) . . . . ?
C51 C46 C47 C48 -178.5(3) . . . . ?
N2A C11A C12A C13A -52.1(19) . . . . ?
C10A N2A C11A C12A -178.1(12) . . . . ?
C10A N2A C15A C14A -178.2(12) . . . . ?
C11A N2A C10A C9 79.6(17) . . . . ?
C11A N2A C15A C14A -58.6(18) . . . . ?
C11A C12A C13A C14A 38(2) . . . . ?
C12A C13A C14A C15A -37(2) . . . . ?
C13A C14A C15A N2A 47.4(18) . . . . ?
C15A N2A C10A C9 -161.0(12) . . . . ?
C15A N2A C11A C12A 62.6(19) . . . . ?
N5A C39A C40A C41A -54.4(18) . . . . ?
C38A N5A C39A C40A -176.4(11) . . . . ?
C38A N5A C43A C42A 176.6(10) . . . . ?
C39A N5A C38A C37 150.4(9) . . . . ?
C39A N5A C43A C42A -54.4(14) . . . . ?
C39A C40A C41A C42A 49.5(18) . . . . ?
C40A C41A C42A C43A -47.0(16) . . . . ?
C41A C42A C43A N5A 49.3(16) . . . . ?
C43A N5A C38A C37 -80.8(11) . . . . ?
C43A N5A C39A C40A 55.8(14) . . . . ?
N7A C57A C58A C59A 0.1(14) . . . . ?
C57A N7A C61A Y1 -171.0(13) . . . . ?
C57A N7A C61A N8A -175.2(10) . . . . ?
C57A N7A C61A C60A 5.9(13) . . . . ?
C57A C58A C59A C60A 2.4(14) . . . . ?
C58A C59A C60A C61A -0.7(12) . . . . ?
C59A C60A C61A N7A -3.5(10) . . . . ?
C59A C60A C61A N8A 177.9(10) . . . . ?
C61A N7A C57A C58A -4.3(15) . . . . ?
C62A N8A C61A Y1 178.5(15) . . . . ?
C62A N8A C61A N7A -176.9(11) . . . . ?
C62A N8A C61A C60A 1.8(15) . . . . ?
